data_4104178
loop_
_publ_author_name
'Eduardas Skucas'
'Jason R. Zbieg'
'Michael J. Krische'

_publ_section_title
;
 anti-Aminoallylation of Aldehydes via Ruthenium-Catalyzed Transfer
 Hydrogenative Coupling of Sulfonamido Allenes: 1,2-Aminoalcohols
;
_journal_name_full 'Journal of the American Chemical Society'
_journal_page_first 5054
_journal_page_last 5055
_journal_paper_doi 10.1021/ja900827p
_journal_volume 131
_journal_year 2009
_chemical_formula_moiety 'C25 H25 N3 O9 S, C H Cl3'
_chemical_formula_sum 'C26 H26 Cl3 N3 O9 S'
_chemical_formula_weight 662.91
_chemical_name_systematic
; 
 ? 
;
_space_group_IT_number 14
_symmetry_cell_setting monoclinic
_symmetry_space_group_name_Hall '-P 2ybc'
_symmetry_space_group_name_H-M 'P 1 21/c 1'
_atom_sites_solution_hydrogens geom
_atom_sites_solution_primary direct
_atom_sites_solution_secondary difmap
_audit_creation_method SHELXL-97
_cell_angle_alpha 90.00
_cell_angle_beta 108.605(2)
_cell_angle_gamma 90.00
_cell_formula_units_Z 4
_cell_length_a 18.2859(7)
_cell_length_b 11.0179(5)
_cell_length_c 14.8299(6)
_cell_measurement_temperature 153(2)
_cell_volume 2831.7(2)
_computing_cell_refinement 'Collect software, Nonius B.V. 1998'
_computing_data_collection 'Collect software, Nonius B.V. 1998'
_computing_data_reduction
;
DENZO and Scalepack (Otwinoski and Minor, 1997)
;
_computing_molecular_graphics 'XP SHELXTL/PC, Siemens Analytical'
_computing_structure_refinement 'XL SHELXTL/PC, Siemens Analytical'
_computing_structure_solution
;
SIR97 - Altomare A., Burla M.C., Camalli M., Cascarano G.L., Giacovazzo C., 
Guagliardi A., Moliterni A.G.G., Polidori G.,Spagna R.
;
_diffrn_ambient_temperature 153(2)
_diffrn_measured_fraction_theta_full 0.996
_diffrn_measured_fraction_theta_max 0.996
_diffrn_measurement_device_type 'Nonius Kappa CCD'
_diffrn_measurement_method \w-scans
_diffrn_radiation_monochromator graphite
_diffrn_radiation_source 'fine-focus sealed tube'
_diffrn_radiation_type MoK\a
_diffrn_radiation_wavelength 0.71069
_diffrn_reflns_av_R_equivalents 0.0301
_diffrn_reflns_av_sigmaI/netI 0.0566
_diffrn_reflns_limit_h_max 23
_diffrn_reflns_limit_h_min -23
_diffrn_reflns_limit_k_max 14
_diffrn_reflns_limit_k_min -12
_diffrn_reflns_limit_l_max 19
_diffrn_reflns_limit_l_min -19
_diffrn_reflns_number 11485
_diffrn_reflns_theta_full 27.50
_diffrn_reflns_theta_max 27.50
_diffrn_reflns_theta_min 2.19
_exptl_absorpt_coefficient_mu 0.457
_exptl_absorpt_correction_type none
_exptl_crystal_colour colorless
_exptl_crystal_density_diffrn 1.555
_exptl_crystal_density_method 'not measured'
_exptl_crystal_description prisms
_exptl_crystal_F_000 1368
_exptl_crystal_size_max 0.25
_exptl_crystal_size_mid 0.20
_exptl_crystal_size_min 0.15
_refine_diff_density_max 0.643
_refine_diff_density_min -0.680
_refine_diff_density_rms 0.067
_refine_ls_extinction_method none
_refine_ls_goodness_of_fit_ref 1.063
_refine_ls_hydrogen_treatment mixed
_refine_ls_matrix_type full
_refine_ls_number_parameters 385
_refine_ls_number_reflns 6469
_refine_ls_number_restraints 0
_refine_ls_restrained_S_all 1.063
_refine_ls_R_factor_all 0.0988
_refine_ls_R_factor_gt 0.0545
_refine_ls_shift/su_max 0.011
_refine_ls_shift/su_mean 0.000
_refine_ls_structure_factor_coef Fsqd
_refine_ls_weighting_details 'calc w=1/[\s^2^(Fo^2^)+(0.0421P)^2^+3.3612P] where P=(Fo^2^+2Fc^2^)/3'
_refine_ls_weighting_scheme calc
_refine_ls_wR_factor_gt 0.1146
_refine_ls_wR_factor_ref 0.1321
_reflns_number_gt 4242
_reflns_number_total 6469
_reflns_threshold_expression >2sigma(I)
_cod_data_source_file ja900827p_si_001.cif
_cod_data_source_block 739no2
_cod_original_sg_symbol_H-M P21/c
_cod_database_code 4104178

loop_
_symmetry_equiv_pos_as_xyz
'x, y, z'
'-x, y+1/2, -z+1/2'
'-x, -y, -z'
'x, -y-1/2, z-1/2'

loop_
_atom_site_label
_atom_site_type_symbol
_atom_site_fract_x
_atom_site_fract_y
_atom_site_fract_z
_atom_site_U_iso_or_equiv
_atom_site_adp_type
_atom_site_occupancy
_atom_site_symmetry_multiplicity
_atom_site_calc_flag
_atom_site_refinement_flags
S1 S 0.74019(4) 0.38088(6) 0.60303(5) 0.02794(17) Uani 1 1 d .
O1 O 0.66794(11) 0.33685(18) 0.54139(15) 0.0359(5) Uani 1 1 d .
O2 O 0.76243(12) 0.35820(18) 0.70315(14) 0.0377(5) Uani 1 1 d .
O3 O 0.79816(12) 0.71447(19) 0.80676(15) 0.0365(5) Uani 1 1 d .
O4 O 0.39116(12) 0.6185(2) 0.67798(16) 0.0483(6) Uani 1 1 d .
O5 O 0.40755(13) 0.8091(2) 0.65742(19) 0.0557(7) Uani 1 1 d .
O6 O 0.95731(14) 0.1174(2) 0.37619(18) 0.0564(7) Uani 1 1 d .
O7 O 1.04212(13) 0.1320(2) 0.51570(17) 0.0532(6) Uani 1 1 d .
O8 O 0.74734(11) 0.82325(17) 0.46937(14) 0.0308(4) Uani 1 1 d .
O9 O 0.48393(11) 0.92862(18) 0.40444(15) 0.0375(5) Uani 1 1 d .
N1 N 0.73949(13) 0.5271(2) 0.58906(15) 0.0262(5) Uani 1 1 d .
N2 N 0.43182(14) 0.7054(3) 0.67311(17) 0.0376(6) Uani 1 1 d .
N3 N 0.97738(15) 0.1476(2) 0.4601(2) 0.0391(6) Uani 1 1 d .
C2 C 0.78319(16) 0.6145(3) 0.6625(2) 0.0320(6) Uani 1 1 d .
H2 H 0.7712 0.6965 0.6324 0.038 Uiso 1 1 calc R
C3 C 0.75518(17) 0.6178(3) 0.7487(2) 0.0350(7) Uani 1 1 d .
H3 H 0.7684 0.5393 0.7841 0.042 Uiso 1 1 calc R
C4 C 0.66892(16) 0.6405(3) 0.72280(19) 0.0311(6) Uani 1 1 d .
C5 C 0.63905(17) 0.7581(3) 0.7052(2) 0.0360(7) Uani 1 1 d .
H5 H 0.6729 0.8238 0.7058 0.043 Uiso 1 1 calc R
C6 C 0.56129(17) 0.7808(3) 0.6869(2) 0.0348(7) Uani 1 1 d .
H6 H 0.5410 0.8607 0.6748 0.042 Uiso 1 1 calc R
C7 C 0.51401(16) 0.6824(3) 0.68704(19) 0.0312(7) Uani 1 1 d .
C8 C 0.54132(17) 0.5653(3) 0.70286(19) 0.0326(7) Uani 1 1 d .
H8 H 0.5074 0.4997 0.7022 0.039 Uiso 1 1 calc R
C9 C 0.61877(17) 0.5454(3) 0.7197(2) 0.0327(7) Uani 1 1 d .
H9 H 0.6382 0.4648 0.7293 0.039 Uiso 1 1 calc R
C10 C 0.86918(17) 0.6001(3) 0.6875(2) 0.0349(7) Uani 1 1 d .
H10 H 0.8946 0.5409 0.7333 0.042 Uiso 1 1 calc R
C11 C 0.91017(19) 0.6665(3) 0.6483(2) 0.0462(8) Uani 1 1 d .
H11A H 0.8857 0.7262 0.6024 0.055 Uiso 1 1 calc R
H11B H 0.9644 0.6550 0.6658 0.055 Uiso 1 1 calc R
C12 C 0.72000(16) 0.5728(3) 0.49000(19) 0.0286(6) Uani 1 1 d .
H12A H 0.7022 0.5045 0.4449 0.034 Uiso 1 1 calc R
H12B H 0.7667 0.6080 0.4801 0.034 Uiso 1 1 calc R
C13 C 0.65756(15) 0.6683(2) 0.47023(18) 0.0260(6) Uani 1 1 d .
C14 C 0.67161(15) 0.7912(2) 0.45916(18) 0.0264(6) Uani 1 1 d .
C15 C 0.61264(16) 0.8754(3) 0.43857(19) 0.0286(6) Uani 1 1 d .
H15 H 0.6232 0.9586 0.4313 0.034 Uiso 1 1 calc R
C16 C 0.53793(16) 0.8383(3) 0.42850(19) 0.0287(6) Uani 1 1 d .
C17 C 0.52208(16) 0.7178(3) 0.44163(19) 0.0308(6) Uani 1 1 d .
H17 H 0.4713 0.6924 0.4368 0.037 Uiso 1 1 calc R
C18 C 0.58250(16) 0.6351(3) 0.46207(19) 0.0289(6) Uani 1 1 d .
H18 H 0.5720 0.5523 0.4708 0.035 Uiso 1 1 calc R
C19 C 0.81199(15) 0.3138(2) 0.56073(19) 0.0262(6) Uani 1 1 d .
C20 C 0.88634(17) 0.2978(3) 0.6223(2) 0.0328(7) Uani 1 1 d .
H20 H 0.8997 0.3243 0.6865 0.039 Uiso 1 1 calc R
C21 C 0.94075(17) 0.2429(3) 0.5894(2) 0.0325(7) Uani 1 1 d .
H21 H 0.9920 0.2309 0.6304 0.039 Uiso 1 1 calc R
C22 C 0.91933(16) 0.2060(2) 0.4960(2) 0.0297(6) Uani 1 1 d .
C23 C 0.84571(16) 0.2208(3) 0.4336(2) 0.0304(6) Uani 1 1 d .
H23 H 0.8328 0.1946 0.3694 0.037 Uiso 1 1 calc R
C24 C 0.79104(16) 0.2750(2) 0.4671(2) 0.0297(6) Uani 1 1 d .
H24 H 0.7396 0.2854 0.4261 0.036 Uiso 1 1 calc R
C25 C 0.76698(18) 0.9494(3) 0.4858(2) 0.0391(7) Uani 1 1 d .
H25A H 0.8225 0.9599 0.4977 0.059 Uiso 1 1 calc R
H25B H 0.7535 0.9777 0.5412 0.059 Uiso 1 1 calc R
H25C H 0.7383 0.9967 0.4297 0.059 Uiso 1 1 calc R
C26 C 0.40775(17) 0.8977(3) 0.4026(2) 0.0402(8) Uani 1 1 d .
H26A H 0.3749 0.9700 0.3874 0.060 Uiso 1 1 calc R
H26B H 0.4093 0.8664 0.4650 0.060 Uiso 1 1 calc R
H26C H 0.3867 0.8353 0.3541 0.060 Uiso 1 1 calc R
Cl1A Cl 0.91480(5) 0.52175(9) 0.41440(6) 0.0553(3) Uani 1 1 d .
Cl2A Cl 0.78838(6) 0.44475(11) 0.25202(7) 0.0712(3) Uani 1 1 d .
Cl3A Cl 0.92895(5) 0.52813(10) 0.22476(7) 0.0608(3) Uani 1 1 d .
C1A C 0.86681(18) 0.5435(3) 0.2926(2) 0.0437(8) Uani 1 1 d .
H1A H 0.8462 0.6283 0.2840 0.052 Uiso 1 1 calc R
H3O H 0.784(2) 0.713(3) 0.860(3) 0.060(11) Uiso 1 1 d .

loop_
_atom_site_aniso_label
_atom_site_aniso_U_11
_atom_site_aniso_U_22
_atom_site_aniso_U_33
_atom_site_aniso_U_23
_atom_site_aniso_U_13
_atom_site_aniso_U_12
S1 0.0301(4) 0.0267(4) 0.0308(4) 0.0036(3) 0.0150(3) 0.0031(3)
O1 0.0312(11) 0.0317(11) 0.0496(13) -0.0012(9) 0.0199(10) -0.0033(9)
O2 0.0499(13) 0.0360(12) 0.0329(11) 0.0094(9) 0.0213(10) 0.0115(10)
O3 0.0386(12) 0.0400(12) 0.0315(12) -0.0070(9) 0.0120(10) -0.0056(10)
O4 0.0344(12) 0.0640(16) 0.0462(14) 0.0012(12) 0.0123(10) -0.0070(12)
O5 0.0380(13) 0.0491(15) 0.0760(18) -0.0151(13) 0.0126(12) 0.0100(12)
O6 0.0527(15) 0.0741(18) 0.0496(15) -0.0118(13) 0.0265(12) 0.0110(13)
O7 0.0327(13) 0.0681(17) 0.0592(16) -0.0045(13) 0.0151(12) 0.0119(12)
O8 0.0278(10) 0.0281(11) 0.0384(11) 0.0033(9) 0.0132(9) -0.0020(9)
O9 0.0292(11) 0.0346(11) 0.0491(13) 0.0099(10) 0.0132(10) 0.0055(9)
N1 0.0295(12) 0.0260(12) 0.0232(12) 0.0000(9) 0.0084(10) 0.0015(10)
N2 0.0314(14) 0.0479(17) 0.0315(14) -0.0087(12) 0.0074(11) 0.0009(13)
N3 0.0381(16) 0.0390(15) 0.0458(17) 0.0004(13) 0.0213(13) 0.0016(12)
C2 0.0297(15) 0.0328(16) 0.0327(16) -0.0021(13) 0.0089(13) -0.0019(13)
C3 0.0352(17) 0.0346(16) 0.0348(16) -0.0004(13) 0.0106(13) 0.0000(14)
C4 0.0334(16) 0.0369(17) 0.0246(14) -0.0041(12) 0.0114(12) 0.0037(13)
C5 0.0370(17) 0.0381(17) 0.0360(17) -0.0024(13) 0.0160(14) -0.0073(14)
C6 0.0405(18) 0.0325(16) 0.0324(16) -0.0005(13) 0.0129(13) 0.0029(14)
C7 0.0284(15) 0.0402(18) 0.0258(15) -0.0034(12) 0.0097(12) 0.0013(13)
C8 0.0371(17) 0.0339(17) 0.0271(15) -0.0025(12) 0.0110(13) -0.0052(14)
C9 0.0363(16) 0.0325(16) 0.0312(16) -0.0034(13) 0.0135(13) 0.0010(14)
C10 0.0323(16) 0.0386(17) 0.0333(16) -0.0012(13) 0.0100(13) 0.0024(14)
C11 0.0338(17) 0.057(2) 0.049(2) 0.0057(17) 0.0143(15) -0.0023(16)
C12 0.0332(15) 0.0284(14) 0.0277(15) 0.0031(12) 0.0145(12) 0.0022(12)
C13 0.0300(15) 0.0288(14) 0.0200(13) 0.0010(11) 0.0092(11) 0.0007(12)
C14 0.0279(14) 0.0296(15) 0.0223(14) 0.0024(11) 0.0089(11) -0.0012(12)
C15 0.0323(15) 0.0250(14) 0.0294(15) 0.0030(12) 0.0111(12) -0.0015(12)
C16 0.0297(15) 0.0322(15) 0.0238(14) 0.0030(12) 0.0078(12) 0.0030(13)
C17 0.0282(15) 0.0346(16) 0.0297(15) 0.0029(12) 0.0091(12) -0.0031(13)
C18 0.0343(16) 0.0275(15) 0.0256(14) 0.0012(12) 0.0106(12) -0.0027(13)
C19 0.0270(14) 0.0241(14) 0.0300(15) 0.0036(11) 0.0127(12) 0.0034(12)
C20 0.0359(16) 0.0332(16) 0.0278(15) 0.0006(12) 0.0082(13) 0.0048(13)
C21 0.0281(15) 0.0348(16) 0.0327(16) 0.0024(13) 0.0072(12) 0.0026(13)
C22 0.0284(15) 0.0253(14) 0.0400(17) 0.0017(12) 0.0173(13) 0.0013(12)
C23 0.0354(16) 0.0299(15) 0.0274(15) -0.0020(12) 0.0118(13) 0.0000(13)
C24 0.0262(15) 0.0297(15) 0.0315(15) -0.0005(12) 0.0069(12) 0.0006(12)
C25 0.0346(17) 0.0358(17) 0.0482(19) -0.0032(14) 0.0150(15) -0.0084(14)
C26 0.0287(16) 0.0414(18) 0.051(2) 0.0080(15) 0.0141(14) 0.0067(14)
Cl1A 0.0521(5) 0.0662(6) 0.0437(5) 0.0030(4) 0.0100(4) -0.0153(5)
Cl2A 0.0549(6) 0.0886(8) 0.0566(6) 0.0167(5) -0.0014(5) -0.0284(6)
Cl3A 0.0533(6) 0.0779(7) 0.0564(6) -0.0005(5) 0.0246(5) 0.0042(5)
C1A 0.0416(18) 0.0444(19) 0.049(2) 0.0038(15) 0.0190(16) 0.0013(15)

loop_
_atom_type_symbol
_atom_type_description
_atom_type_scat_dispersion_real
_atom_type_scat_dispersion_imag
_atom_type_scat_source
C C 0.0033 0.0016 'International Tables Vol C Tables 4.2.6.8 and 6.1.1.4'
H H 0.0000 0.0000 'International Tables Vol C Tables 4.2.6.8 and 6.1.1.4'
N N 0.0061 0.0033 'International Tables Vol C Tables 4.2.6.8 and 6.1.1.4'
O O 0.0106 0.0060 'International Tables Vol C Tables 4.2.6.8 and 6.1.1.4'
Cl Cl 0.1484 0.1585 'International Tables Vol C Tables 4.2.6.8 and 6.1.1.4'
S S 0.1246 0.1234 'International Tables Vol C Tables 4.2.6.8 and 6.1.1.4'

loop_
_geom_angle_atom_site_label_1
_geom_angle_atom_site_label_2
_geom_angle_atom_site_label_3
_geom_angle
O1 S1 O2 120.19(13)
O1 S1 N1 106.67(12)
O2 S1 N1 107.08(12)
O1 S1 C19 105.53(12)
O2 S1 C19 107.15(12)
N1 S1 C19 110.04(12)
C3 O3 H3O 105(2)
C14 O8 C25 116.8(2)
C16 O9 C26 116.8(2)
C2 N1 C12 114.1(2)
C2 N1 S1 124.80(18)
C12 N1 S1 116.92(18)
O5 N2 O4 123.4(3)
O5 N2 C7 118.7(3)
O4 N2 C7 117.9(3)
O7 N3 O6 124.0(3)
O7 N3 C22 118.2(3)
O6 N3 C22 117.8(3)
N1 C2 C10 112.9(2)
N1 C2 C3 112.7(2)
C10 C2 C3 113.6(2)
N1 C2 H2 105.6
C10 C2 H2 105.6
C3 C2 H2 105.6
O3 C3 C4 110.7(2)
O3 C3 C2 104.7(2)
C4 C3 C2 113.0(2)
O3 C3 H3 109.4
C4 C3 H3 109.4
C2 C3 H3 109.4
C9 C4 C5 118.7(3)
C9 C4 C3 120.4(3)
C5 C4 C3 120.8(3)
C6 C5 C4 121.4(3)
C6 C5 H5 119.3
C4 C5 H5 119.3
C5 C6 C7 117.4(3)
C5 C6 H6 121.3
C7 C6 H6 121.3
C8 C7 C6 122.7(3)
C8 C7 N2 118.9(3)
C6 C7 N2 118.3(3)
C9 C8 C7 118.5(3)
C9 C8 H8 120.8
C7 C8 H8 120.8
C8 C9 C4 121.2(3)
C8 C9 H9 119.4
C4 C9 H9 119.4
C11 C10 C2 122.2(3)
C11 C10 H10 118.9
C2 C10 H10 118.9
C10 C11 H11A 120.0
C10 C11 H11B 120.0
H11A C11 H11B 120.0
N1 C12 C13 110.9(2)
N1 C12 H12A 109.5
C13 C12 H12A 109.5
N1 C12 H12B 109.5
C13 C12 H12B 109.5
H12A C12 H12B 108.1
C18 C13 C14 117.3(3)
C18 C13 C12 119.9(2)
C14 C13 C12 122.8(2)
C15 C14 O8 122.3(2)
C15 C14 C13 121.1(3)
O8 C14 C13 116.6(2)
C14 C15 C16 119.9(3)
C14 C15 H15 120.1
C16 C15 H15 120.1
O9 C16 C17 124.6(3)
O9 C16 C15 114.7(2)
C17 C16 C15 120.7(3)
C16 C17 C18 118.1(3)
C16 C17 H17 120.9
C18 C17 H17 120.9
C13 C18 C17 122.8(3)
C13 C18 H18 118.6
C17 C18 H18 118.6
C24 C19 C20 121.4(2)
C24 C19 S1 118.7(2)
C20 C19 S1 119.8(2)
C21 C20 C19 119.3(3)
C21 C20 H20 120.4
C19 C20 H20 120.4
C22 C21 C20 118.7(3)
C22 C21 H21 120.6
C20 C21 H21 120.6
C21 C22 C23 122.9(3)
C21 C22 N3 119.0(3)
C23 C22 N3 118.1(3)
C22 C23 C24 118.2(3)
C22 C23 H23 120.9
C24 C23 H23 120.9
C23 C24 C19 119.5(3)
C23 C24 H24 120.3
C19 C24 H24 120.3
O8 C25 H25A 109.5
O8 C25 H25B 109.5
H25A C25 H25B 109.5
O8 C25 H25C 109.5
H25A C25 H25C 109.5
H25B C25 H25C 109.5
O9 C26 H26A 109.5
O9 C26 H26B 109.5
H26A C26 H26B 109.5
O9 C26 H26C 109.5
H26A C26 H26C 109.5
H26B C26 H26C 109.5
Cl2A C1A Cl3A 110.70(19)
Cl2A C1A Cl1A 110.82(18)
Cl3A C1A Cl1A 112.05(18)
Cl2A C1A H1A 107.7
Cl3A C1A H1A 107.7
Cl1A C1A H1A 107.7

loop_
_geom_bond_atom_site_label_1
_geom_bond_atom_site_label_2
_geom_bond_distance
S1 O1 1.430(2)
S1 O2 1.431(2)
S1 N1 1.624(2)
S1 C19 1.786(3)
O3 C3 1.436(4)
O3 H3O 0.90(4)
O4 N2 1.228(3)
O5 N2 1.221(3)
O6 N3 1.226(3)
O7 N3 1.220(3)
O8 C14 1.390(3)
O8 C25 1.437(3)
O9 C16 1.367(3)
O9 C26 1.426(3)
N1 C2 1.482(4)
N1 C12 1.485(3)
N2 C7 1.472(4)
N3 C22 1.477(4)
C2 C10 1.504(4)
C2 C3 1.522(4)
C2 H2 1.0000
C3 C4 1.520(4)
C3 H3 1.0000
C4 C9 1.384(4)
C4 C5 1.398(4)
C5 C6 1.383(4)
C5 H5 0.9500
C6 C7 1.387(4)
C6 H6 0.9500
C7 C8 1.377(4)
C8 C9 1.375(4)
C8 H8 0.9500
C9 H9 0.9500
C10 C11 1.309(4)
C10 H10 0.9500
C11 H11A 0.9500
C11 H11B 0.9500
C12 C13 1.511(4)
C12 H12A 0.9900
C12 H12B 0.9900
C13 C18 1.388(4)
C13 C14 1.398(4)
C14 C15 1.381(4)
C15 C16 1.388(4)
C15 H15 0.9500
C16 C17 1.386(4)
C17 C18 1.389(4)
C17 H17 0.9500
C18 H18 0.9500
C19 C24 1.386(4)
C19 C20 1.386(4)
C20 C21 1.380(4)
C20 H20 0.9500
C21 C22 1.375(4)
C21 H21 0.9500
C22 C23 1.378(4)
C23 C24 1.385(4)
C23 H23 0.9500
C24 H24 0.9500
C25 H25A 0.9800
C25 H25B 0.9800
C25 H25C 0.9800
C26 H26A 0.9800
C26 H26B 0.9800
C26 H26C 0.9800
Cl1A C1A 1.754(3)
Cl2A C1A 1.747(3)
Cl3A C1A 1.750(3)
C1A H1A 1.0000

loop_
_geom_hbond_atom_site_label_D
_geom_hbond_atom_site_label_H
_geom_hbond_atom_site_label_A
_geom_hbond_distance_DH
_geom_hbond_distance_HA
_geom_hbond_distance_DA
_geom_hbond_angle_DHA
_geom_hbond_site_symmetry_A
O3 H3O O8 0.90(4) 1.99(4) 2.878(3) 169(3) 4_576
C1A H1A O3 1.00 2.02 2.983(4) 161.1 4_575

loop_
_geom_torsion_atom_site_label_1
_geom_torsion_atom_site_label_2
_geom_torsion_atom_site_label_3
_geom_torsion_atom_site_label_4
_geom_torsion
O1 S1 N1 C2 152.5(2)
O2 S1 N1 C2 22.6(2)
C19 S1 N1 C2 -93.5(2)
O1 S1 N1 C12 -51.8(2)
O2 S1 N1 C12 178.32(19)
C19 S1 N1 C12 62.2(2)
C12 N1 C2 C10 -91.5(3)
S1 N1 C2 C10 64.7(3)
C12 N1 C2 C3 138.1(2)
S1 N1 C2 C3 -65.6(3)
N1 C2 C3 O3 -174.4(2)
C10 C2 C3 O3 55.6(3)
N1 C2 C3 C4 -53.8(3)
C10 C2 C3 C4 176.3(2)
O3 C3 C4 C9 -141.7(3)
C2 C3 C4 C9 101.1(3)
O3 C3 C4 C5 35.9(4)
C2 C3 C4 C5 -81.3(3)
C9 C4 C5 C6 1.4(4)
C3 C4 C5 C6 -176.2(3)
C4 C5 C6 C7 0.2(4)
C5 C6 C7 C8 -1.1(4)
C5 C6 C7 N2 176.6(2)
O5 N2 C7 C8 -178.7(3)
O4 N2 C7 C8 1.3(4)
O5 N2 C7 C6 3.5(4)
O4 N2 C7 C6 -176.5(3)
C6 C7 C8 C9 0.3(4)
N2 C7 C8 C9 -177.4(2)
C7 C8 C9 C4 1.4(4)
C5 C4 C9 C8 -2.2(4)
C3 C4 C9 C8 175.5(3)
N1 C2 C10 C11 95.9(4)
C3 C2 C10 C11 -134.2(3)
C2 N1 C12 C13 -72.3(3)
S1 N1 C12 C13 129.4(2)
N1 C12 C13 C18 -71.1(3)
N1 C12 C13 C14 109.1(3)
C25 O8 C14 C15 18.0(4)
C25 O8 C14 C13 -162.4(2)
C18 C13 C14 C15 -1.6(4)
C12 C13 C14 C15 178.2(2)
C18 C13 C14 O8 178.8(2)
C12 C13 C14 O8 -1.4(4)
O8 C14 C15 C16 179.6(2)
C13 C14 C15 C16 0.0(4)
C26 O9 C16 C17 6.7(4)
C26 O9 C16 C15 -173.9(2)
C14 C15 C16 O9 -177.5(2)
C14 C15 C16 C17 1.9(4)
O9 C16 C17 C18 177.3(2)
C15 C16 C17 C18 -2.0(4)
C14 C13 C18 C17 1.5(4)
C12 C13 C18 C17 -178.4(2)
C16 C17 C18 C13 0.3(4)
O1 S1 C19 C24 23.0(2)
O2 S1 C19 C24 152.2(2)
N1 S1 C19 C24 -91.7(2)
O1 S1 C19 C20 -154.9(2)
O2 S1 C19 C20 -25.7(3)
N1 S1 C19 C20 90.4(2)
C24 C19 C20 C21 0.5(4)
S1 C19 C20 C21 178.3(2)
C19 C20 C21 C22 0.1(4)
C20 C21 C22 C23 -0.3(4)
C20 C21 C22 N3 179.8(3)
O7 N3 C22 C21 1.5(4)
O6 N3 C22 C21 -178.7(3)
O7 N3 C22 C23 -178.4(3)
O6 N3 C22 C23 1.3(4)
C21 C22 C23 C24 -0.3(4)
N3 C22 C23 C24 179.7(2)
C22 C23 C24 C19 0.9(4)
C20 C19 C24 C23 -1.0(4)
S1 C19 C24 C23 -178.9(2)
